data_7007003
loop_
_publ_author_name
'Prabusankar, Ganesan'
'Palanisami, Nallasamy'
'Murugavel, Ramaswamy'
'Butcher, Ray J.'

_publ_section_title
;
 Sterically encumbered acyclic diphosphazanes: synthesis, conformations
 and coordination behavior.
;
_journal_issue 17
_journal_name_full 'Dalton transactions (Cambridge, England : 2003)'
_journal_page_first 2140
_journal_page_last 2146
_journal_paper_doi 10.1039/b516316a
_journal_year 2006
_chemical_formula_sum 'C38 H41 Mo N O8 P2'
_chemical_formula_weight 797.60
_chemical_name_systematic
;
?
;
_space_group_IT_number 14
_symmetry_cell_setting monoclinic
_symmetry_space_group_name_Hall '-P 2ybc'
_symmetry_space_group_name_H-M 'P 1 21/c 1'
_atom_sites_solution_hydrogens geom
_atom_sites_solution_primary direct
_atom_sites_solution_secondary difmap
_audit_creation_method SHELXL-97
_cell_angle_alpha 90.00
_cell_angle_beta 102.0870(10)
_cell_angle_gamma 90.00
_cell_formula_units_Z 4
_cell_length_a 12.4493(8)
_cell_length_b 14.5027(10)
_cell_length_c 21.6089(15)
_cell_measurement_temperature 293(2)
_cell_volume 3815.0(4)
_computing_cell_refinement 'Bruker SMART'
_computing_data_collection 'Bruker SMART'
_computing_data_reduction 'Bruker SHELXTL'
_computing_molecular_graphics 'Bruker SHELXTL'
_computing_publication_material 'Bruker SHELXTL'
_computing_structure_refinement 'SHELXL-97 (Sheldrick, 1997)'
_computing_structure_solution 'SHELXS-97 (Sheldrick, 1990)'
_diffrn_ambient_temperature 293(2)
_diffrn_measured_fraction_theta_full 0.942
_diffrn_measured_fraction_theta_max 0.942
_diffrn_measurement_device_type 'CCD area detector'
_diffrn_measurement_method 'phi and omega scans'
_diffrn_radiation_monochromator graphite
_diffrn_radiation_source 'fine-focus sealed tube'
_diffrn_radiation_type MoK\a
_diffrn_radiation_wavelength 0.71073
_diffrn_reflns_av_R_equivalents 0.0448
_diffrn_reflns_av_sigmaI/netI 0.0372
_diffrn_reflns_limit_h_max 16
_diffrn_reflns_limit_h_min -16
_diffrn_reflns_limit_k_max 19
_diffrn_reflns_limit_k_min -19
_diffrn_reflns_limit_l_max 28
_diffrn_reflns_limit_l_min -27
_diffrn_reflns_number 30043
_diffrn_reflns_theta_full 29.14
_diffrn_reflns_theta_max 29.14
_diffrn_reflns_theta_min 1.67
_exptl_absorpt_coefficient_mu 0.478
_exptl_absorpt_correction_T_max 0.928081
_exptl_absorpt_correction_T_min 0.714639
_exptl_absorpt_correction_type multi-scan
_exptl_crystal_colour colorless
_exptl_crystal_density_diffrn 1.389
_exptl_crystal_density_method 'not measured'
_exptl_crystal_description needle
_exptl_crystal_F_000 1648
_exptl_crystal_size_max 0.15
_exptl_crystal_size_mid 0.2
_exptl_crystal_size_min 0.6
_refine_diff_density_max 0.368
_refine_diff_density_min -0.502
_refine_diff_density_rms 0.064
_refine_ls_extinction_method none
_refine_ls_goodness_of_fit_ref 1.130
_refine_ls_hydrogen_treatment mixed
_refine_ls_matrix_type full
_refine_ls_number_parameters 460
_refine_ls_number_reflns 9679
_refine_ls_number_restraints 0
_refine_ls_restrained_S_all 1.130
_refine_ls_R_factor_all 0.0660
_refine_ls_R_factor_gt 0.0475
_refine_ls_shift/su_max 0.135
_refine_ls_shift/su_mean 0.002
_refine_ls_structure_factor_coef Fsqd
_refine_ls_weighting_details 'calc w=1/[\s^2^(Fo^2^)+(0.0334P)^2^+3.3953P] where P=(Fo^2^+2Fc^2^)/3'
_refine_ls_weighting_scheme calc
_refine_ls_wR_factor_gt 0.1002
_refine_ls_wR_factor_ref 0.1081
_reflns_number_gt 7790
_reflns_number_total 9679
_reflns_threshold_expression >2sigma(I)
_cod_data_source_file b516316a.txt
_cod_data_source_block gp299m
_cod_depositor_comments
;
The following automatic conversions were performed:
'_symmetry_cell_setting' value 'Monoclinic' changed to 'monoclinic'
according to '/home/saulius/struct/CIF-dictionaries/cif_core.dic'
dictionary named 'cif_core.dic' version 2.4.1 from 2010-06-29.

Automatic conversion script
Id: cif_fix_enum 1527 2010-12-29 10:47:43Z saulius 

The following automatic conversions were performed:

'_exptl_absorpt_correction_type' tag value 'multi-scans' was replaced
with 'multi-scan' value.

Automatic conversion script
Id: cif_fix_values 1646 2011-03-28 12:23:43Z adriana 
;
_cod_original_sg_symbol_H-M P2(1)/c
_cod_database_code 7007003

loop_
_symmetry_equiv_pos_as_xyz
'x, y, z'
'-x, y+1/2, -z+1/2'
'-x, -y, -z'
'x, -y-1/2, z-1/2'

loop_
_atom_site_label
_atom_site_type_symbol
_atom_site_fract_x
_atom_site_fract_y
_atom_site_fract_z
_atom_site_U_iso_or_equiv
_atom_site_adp_type
_atom_site_occupancy
_atom_site_symmetry_multiplicity
_atom_site_calc_flag
_atom_site_refinement_flags
_atom_site_disorder_assembly
_atom_site_disorder_group
Mo Mo 0.24841(2) 0.353698(16) 0.354834(11) 0.03654(7) Uani 1 1 d . . .
P1 P 0.36245(6) 0.21290(5) 0.38116(3) 0.03219(14) Uani 1 1 d . . .
P2 P 0.14505(5) 0.20961(5) 0.36348(3) 0.03196(14) Uani 1 1 d . . .
O1 O 0.4316(2) 0.50224(19) 0.35318(15) 0.0835(9) Uani 1 1 d . . .
O2 O 0.0516(2) 0.4933(2) 0.31858(15) 0.0819(9) Uani 1 1 d . . .
O3 O 0.2335(2) 0.34527(18) 0.20686(11) 0.0653(7) Uani 1 1 d . . .
O4 O 0.2608(2) 0.4292(2) 0.49431(13) 0.0807(8) Uani 1 1 d . . .
O11 O 0.43447(15) 0.16934(13) 0.33383(9) 0.0385(4) Uani 1 1 d . . .
O12 O 0.43970(15) 0.17908(14) 0.44751(9) 0.0414(4) Uani 1 1 d . . .
O21 O 0.07201(15) 0.14509(14) 0.30924(9) 0.0417(4) Uani 1 1 d . . .
O22 O 0.07378(15) 0.19232(13) 0.41711(8) 0.0367(4) Uani 1 1 d . . .
N N 0.25649(17) 0.14081(14) 0.38224(10) 0.0335(4) Uani 1 1 d . . .
C1 C 0.3639(3) 0.4492(2) 0.35362(15) 0.0519(8) Uani 1 1 d . . .
C2 C 0.1243(3) 0.4442(2) 0.33196(16) 0.0536(8) Uani 1 1 d . . .
C3 C 0.2408(3) 0.3421(2) 0.26023(15) 0.0454(7) Uani 1 1 d . . .
C4 C 0.2551(3) 0.3954(2) 0.44639(15) 0.0522(8) Uani 1 1 d . . .
C11 C 0.2584(2) 0.04446(18) 0.40483(13) 0.0398(6) Uani 1 1 d . . .
H11J H 0.1926 0.0336 0.4211 0.048 Uiso 1 1 calc R . .
H11K H 0.3209 0.0370 0.4397 0.048 Uiso 1 1 calc R . .
C12 C 0.2650(3) -0.0280(2) 0.35556(18) 0.0617(9) Uani 1 1 d . . .
H12J H 0.2660 -0.0881 0.3743 0.093 Uiso 1 1 calc R . .
H12K H 0.3309 -0.0192 0.3398 0.093 Uiso 1 1 calc R . .
H12L H 0.2023 -0.0228 0.3213 0.093 Uiso 1 1 calc R . .
C111 C 0.4481(2) 0.21074(19) 0.27675(12) 0.0373(6) Uani 1 1 d . . .
C112 C 0.3934(3) 0.1707(2) 0.22027(14) 0.0457(7) Uani 1 1 d . . .
C113 C 0.3173(3) 0.0904(3) 0.21896(17) 0.0669(10) Uani 1 1 d . . .
H11A H 0.2860 0.0744 0.1759 0.100 Uiso 1 1 calc R . .
H11B H 0.2597 0.1067 0.2403 0.100 Uiso 1 1 calc R . .
H11C H 0.3575 0.0388 0.2399 0.100 Uiso 1 1 calc R . .
C114 C 0.4140(3) 0.2077(3) 0.16445(15) 0.0577(9) Uani 1 1 d . . .
H11D H 0.3812 0.1812 0.1259 0.069 Uiso 1 1 calc R . .
C115 C 0.4817(3) 0.2822(3) 0.16510(17) 0.0665(10) Uani 1 1 d . . .
H11E H 0.4915 0.3076 0.1272 0.080 Uiso 1 1 calc R . .
C116 C 0.5352(3) 0.3195(3) 0.22166(17) 0.0590(9) Uani 1 1 d . . .
H11F H 0.5811 0.3700 0.2215 0.071 Uiso 1 1 calc R . .
C117 C 0.5218(2) 0.2830(2) 0.27940(15) 0.0473(7) Uani 1 1 d . . .
C118 C 0.5907(3) 0.3172(3) 0.34056(16) 0.0593(9) Uani 1 1 d . . .
H11G H 0.5440 0.3318 0.3694 0.089 Uiso 1 1 calc R . .
H11H H 0.6300 0.3714 0.3327 0.089 Uiso 1 1 calc R . .
H11I H 0.6420 0.2702 0.3587 0.089 Uiso 1 1 calc R . .
C121 C 0.5549(2) 0.1855(2) 0.46624(13) 0.0435(7) Uani 1 1 d . . .
C122 C 0.6185(3) 0.1117(2) 0.45432(15) 0.0502(7) Uani 1 1 d . . .
C123 C 0.5707(3) 0.0247(2) 0.42187(18) 0.0623(9) Uani 1 1 d . . .
H12A H 0.6275 -0.0209 0.4247 0.093 Uiso 1 1 calc R . .
H12B H 0.5399 0.0375 0.3782 0.093 Uiso 1 1 calc R . .
H12C H 0.5143 0.0019 0.4421 0.093 Uiso 1 1 calc R . .
C124 C 0.7324(3) 0.1194(3) 0.47496(18) 0.0640(10) Uani 1 1 d . . .
H12D H 0.7776 0.0722 0.4664 0.077 Uiso 1 1 calc R . .
C125 C 0.7783(3) 0.1958(3) 0.5077(2) 0.0739(12) Uani 1 1 d . . .
H12E H 0.8542 0.1998 0.5211 0.089 Uiso 1 1 calc R . .
C126 C 0.7129(3) 0.2663(3) 0.52078(18) 0.0688(11) Uani 1 1 d . . .
H12F H 0.7452 0.3171 0.5437 0.083 Uiso 1 1 calc R . .
C127 C 0.5992(3) 0.2632(3) 0.50036(15) 0.0549(8) Uani 1 1 d . . .
C128 C 0.5286(4) 0.3412(3) 0.51391(19) 0.0738(11) Uani 1 1 d . . .
H12G H 0.5672 0.3755 0.5497 0.111 Uiso 1 1 calc R . .
H12H H 0.4618 0.3171 0.5230 0.111 Uiso 1 1 calc R . .
H12I H 0.5115 0.3810 0.4777 0.111 Uiso 1 1 calc R . .
C211 C -0.0439(2) 0.1450(2) 0.29122(14) 0.0443(7) Uani 1 1 d . . .
C212 C -0.0933(3) 0.2029(2) 0.24236(15) 0.0530(8) Uani 1 1 d . . .
C213 C -0.0279(3) 0.2666(3) 0.21004(18) 0.0745(11) Uani 1 1 d . . .
H21A H 0.0380 0.2362 0.2048 0.112 Uiso 1 1 calc R . .
H21B H -0.0092 0.3210 0.2353 0.112 Uiso 1 1 calc R . .
H21C H -0.0707 0.2836 0.1693 0.112 Uiso 1 1 calc R . .
C214 C -0.2070(3) 0.1985(3) 0.22367(19) 0.0674(10) Uani 1 1 d . . .
H21D H -0.2427 0.2368 0.1913 0.081 Uiso 1 1 calc R . .
C215 C -0.2676(3) 0.1393(3) 0.2518(2) 0.0745(12) Uani 1 1 d . . .
H21E H -0.3437 0.1386 0.2390 0.089 Uiso 1 1 calc R . .
C216 C -0.2165(3) 0.0810(3) 0.2986(2) 0.0685(11) Uani 1 1 d . . .
H21F H -0.2585 0.0406 0.3171 0.082 Uiso 1 1 calc R . .
C217 C -0.1018(3) 0.0812(2) 0.31929(16) 0.0529(8) Uani 1 1 d . . .
C218 C -0.0471(3) 0.0124(3) 0.36750(19) 0.0675(10) Uani 1 1 d . . .
H21G H -0.0989 -0.0346 0.3726 0.101 Uiso 1 1 calc R . .
H21H H -0.0211 0.0429 0.4072 0.101 Uiso 1 1 calc R . .
H21I H 0.0138 -0.0153 0.3535 0.101 Uiso 1 1 calc R . .
C221 C 0.0615(2) 0.25603(19) 0.46454(13) 0.0384(6) Uani 1 1 d . . .
C222 C -0.0189(2) 0.3232(2) 0.45044(15) 0.0456(7) Uani 1 1 d . . .
C223 C -0.0938(3) 0.3307(3) 0.38642(18) 0.0615(9) Uani 1 1 d . . .
H22A H -0.0506 0.3363 0.3546 0.092 Uiso 1 1 calc R . .
H22B H -0.1398 0.3840 0.3853 0.092 Uiso 1 1 calc R . .
H22C H -0.1387 0.2765 0.3784 0.092 Uiso 1 1 calc R . .
C224 C -0.0309(3) 0.3808(2) 0.50054(19) 0.0593(9) Uani 1 1 d . . .
H22D H -0.0829 0.4277 0.4931 0.071 Uiso 1 1 calc R . .
C225 C 0.0319(3) 0.3699(3) 0.56015(18) 0.0664(10) Uani 1 1 d . . .
H22E H 0.0224 0.4096 0.5924 0.080 Uiso 1 1 calc R . .
C226 C 0.1088(3) 0.3008(3) 0.57269(16) 0.0602(9) Uani 1 1 d . . .
H22F H 0.1497 0.2932 0.6136 0.072 Uiso 1 1 calc R . .
C227 C 0.1262(3) 0.2420(2) 0.52501(13) 0.0449(7) Uani 1 1 d . . .
C228 C 0.2101(3) 0.1671(2) 0.53827(15) 0.0565(8) Uani 1 1 d . . .
H22G H 0.2386 0.1631 0.5830 0.085 Uiso 1 1 calc R . .
H22H H 0.2689 0.1805 0.5172 0.085 Uiso 1 1 calc R . .
H22I H 0.1767 0.1094 0.5231 0.085 Uiso 1 1 calc R . .

loop_
_atom_site_aniso_label
_atom_site_aniso_U_11
_atom_site_aniso_U_22
_atom_site_aniso_U_33
_atom_site_aniso_U_23
_atom_site_aniso_U_13
_atom_site_aniso_U_12
Mo 0.04621(14) 0.03127(12) 0.03462(12) 0.00155(9) 0.01415(9) 0.00169(10)
P1 0.0347(3) 0.0347(3) 0.0280(3) 0.0021(2) 0.0085(2) -0.0005(3)
P2 0.0346(3) 0.0335(3) 0.0287(3) -0.0006(2) 0.0087(2) 0.0013(3)
O1 0.085(2) 0.0592(16) 0.106(2) 0.0083(15) 0.0188(17) -0.0250(15)
O2 0.086(2) 0.0711(17) 0.098(2) 0.0290(15) 0.0428(16) 0.0405(16)
O3 0.0814(17) 0.0799(17) 0.0364(12) 0.0087(11) 0.0162(11) 0.0271(14)
O4 0.103(2) 0.087(2) 0.0599(16) -0.0291(15) 0.0350(15) -0.0214(17)
O11 0.0421(11) 0.0428(10) 0.0335(10) 0.0087(8) 0.0145(8) 0.0081(8)
O12 0.0366(10) 0.0545(12) 0.0319(10) 0.0065(8) 0.0040(8) -0.0010(9)
O21 0.0377(10) 0.0512(11) 0.0353(10) -0.0109(8) 0.0059(8) -0.0014(9)
O22 0.0402(10) 0.0391(10) 0.0343(10) -0.0050(7) 0.0155(8) -0.0028(8)
N 0.0349(11) 0.0317(11) 0.0355(11) 0.0040(9) 0.0113(9) 0.0022(9)
C1 0.065(2) 0.0416(16) 0.0511(18) 0.0012(13) 0.0176(15) -0.0043(15)
C2 0.067(2) 0.0462(17) 0.0553(19) 0.0067(14) 0.0300(16) 0.0086(16)
C3 0.0500(17) 0.0394(15) 0.0487(17) 0.0048(12) 0.0146(13) 0.0108(13)
C4 0.064(2) 0.0480(17) 0.0485(18) -0.0078(14) 0.0220(15) -0.0066(15)
C11 0.0458(16) 0.0334(13) 0.0427(15) 0.0065(11) 0.0149(12) 0.0010(12)
C12 0.084(3) 0.0309(15) 0.077(2) -0.0021(15) 0.033(2) -0.0004(15)
C111 0.0389(14) 0.0439(15) 0.0327(13) 0.0084(11) 0.0157(11) 0.0102(12)
C112 0.0548(18) 0.0473(16) 0.0382(15) 0.0034(12) 0.0170(13) 0.0127(14)
C113 0.090(3) 0.061(2) 0.0463(19) -0.0010(16) 0.0064(18) -0.007(2)
C114 0.076(2) 0.066(2) 0.0342(16) 0.0058(14) 0.0183(15) 0.0156(19)
C115 0.080(3) 0.079(3) 0.048(2) 0.0228(18) 0.0315(18) 0.014(2)
C116 0.061(2) 0.060(2) 0.064(2) 0.0209(17) 0.0295(17) 0.0027(16)
C117 0.0456(17) 0.0525(18) 0.0473(17) 0.0118(13) 0.0174(13) 0.0070(14)
C118 0.052(2) 0.068(2) 0.058(2) 0.0107(17) 0.0116(16) -0.0108(17)
C121 0.0394(15) 0.0563(17) 0.0329(14) 0.0125(12) 0.0032(11) -0.0052(13)
C122 0.0461(17) 0.0602(19) 0.0437(17) 0.0211(14) 0.0078(13) 0.0024(15)
C123 0.058(2) 0.057(2) 0.069(2) 0.0117(17) 0.0068(17) 0.0155(16)
C124 0.0442(19) 0.079(3) 0.067(2) 0.0325(19) 0.0080(16) 0.0055(17)
C125 0.043(2) 0.099(3) 0.073(3) 0.033(2) -0.0024(18) -0.014(2)
C126 0.063(2) 0.082(3) 0.055(2) 0.0102(19) -0.0021(17) -0.026(2)
C127 0.059(2) 0.067(2) 0.0362(16) 0.0049(14) 0.0050(14) -0.0116(17)
C128 0.086(3) 0.079(3) 0.055(2) -0.0208(19) 0.009(2) -0.009(2)
C211 0.0379(15) 0.0520(17) 0.0418(15) -0.0174(13) 0.0055(12) -0.0009(13)
C212 0.0469(18) 0.062(2) 0.0467(17) -0.0136(15) 0.0011(14) 0.0072(15)
C213 0.070(3) 0.095(3) 0.053(2) 0.013(2) 0.0011(18) 0.008(2)
C214 0.054(2) 0.070(2) 0.068(2) -0.0173(19) -0.0097(18) 0.0120(19)
C215 0.045(2) 0.075(3) 0.098(3) -0.031(2) 0.002(2) 0.0014(19)
C216 0.052(2) 0.063(2) 0.095(3) -0.030(2) 0.026(2) -0.0182(18)
C217 0.0500(18) 0.0493(18) 0.060(2) -0.0189(15) 0.0128(15) -0.0094(15)
C218 0.070(2) 0.055(2) 0.079(3) -0.0029(18) 0.019(2) -0.0217(18)
C221 0.0428(15) 0.0383(14) 0.0391(15) -0.0054(11) 0.0200(12) -0.0054(12)
C222 0.0424(16) 0.0435(15) 0.0558(18) -0.0020(13) 0.0217(14) -0.0034(12)
C223 0.0467(19) 0.062(2) 0.075(2) 0.0009(17) 0.0096(17) 0.0122(16)
C224 0.061(2) 0.0436(17) 0.083(3) -0.0100(16) 0.0353(19) 0.0048(15)
C225 0.087(3) 0.061(2) 0.061(2) -0.0237(17) 0.037(2) -0.0063(19)
C226 0.080(2) 0.065(2) 0.0413(17) -0.0126(15) 0.0244(16) -0.0065(19)
C227 0.0544(18) 0.0487(16) 0.0357(15) -0.0045(12) 0.0186(13) -0.0060(14)
C228 0.068(2) 0.067(2) 0.0340(16) 0.0023(14) 0.0095(15) 0.0056(17)

loop_
_atom_type_symbol
_atom_type_description
_atom_type_scat_dispersion_real
_atom_type_scat_dispersion_imag
_atom_type_scat_source
C C 0.0033 0.0016 'International Tables Vol C Tables 4.2.6.8 and 6.1.1.4'
H H 0.0000 0.0000 'International Tables Vol C Tables 4.2.6.8 and 6.1.1.4'
N N 0.0061 0.0033 'International Tables Vol C Tables 4.2.6.8 and 6.1.1.4'
O O 0.0106 0.0060 'International Tables Vol C Tables 4.2.6.8 and 6.1.1.4'
P P 0.1023 0.0942 'International Tables Vol C Tables 4.2.6.8 and 6.1.1.4'
Mo Mo -1.6832 0.6857 'International Tables Vol C Tables 4.2.6.8 and 6.1.1.4'

loop_
_geom_angle_atom_site_label_1
_geom_angle_atom_site_label_2
_geom_angle_atom_site_label_3
_geom_angle
_geom_angle_site_symmetry_1
_geom_angle_site_symmetry_3
_geom_angle_publ_flag
C1 Mo C2 93.61(14) . . ?
C1 Mo C3 85.79(13) . . ?
C2 Mo C3 86.27(12) . . ?
C1 Mo C4 85.67(13) . . ?
C2 Mo C4 85.33(14) . . ?
C3 Mo C4 167.62(12) . . ?
C1 Mo P2 165.78(10) . . ?
C2 Mo P2 100.62(10) . . ?
C3 Mo P2 95.17(9) . . ?
C4 Mo P2 95.31(9) . . ?
C1 Mo P1 101.18(10) . . ?
C2 Mo P1 165.18(10) . . ?
C3 Mo P1 93.81(8) . . ?
C4 Mo P1 96.64(10) . . ?
P2 Mo P1 64.60(2) . . ?
O11 P1 O12 97.79(10) . . ?
O11 P1 N 107.72(11) . . ?
O12 P1 N 96.93(10) . . ?
O11 P1 Mo 122.71(7) . . ?
O12 P1 Mo 130.84(8) . . ?
N P1 Mo 95.83(8) . . ?
O11 P1 P2 125.72(8) . . ?
O12 P1 P2 121.24(7) . . ?
N P1 P2 38.19(7) . . ?
Mo P1 P2 57.65(2) . . ?
O22 P2 O21 96.86(10) . . ?
O22 P2 N 106.41(10) . . ?
O21 P2 N 98.09(11) . . ?
O22 P2 Mo 123.68(7) . . ?
O21 P2 Mo 130.74(8) . . ?
N P2 Mo 95.90(8) . . ?
O22 P2 P1 126.50(8) . . ?
O21 P2 P1 121.01(8) . . ?
N P2 P1 38.16(7) . . ?
Mo P2 P1 57.75(2) . . ?
C111 O11 P1 124.58(16) . . ?
C121 O12 P1 127.73(17) . . ?
C211 O21 P2 125.81(17) . . ?
C221 O22 P2 125.22(16) . . ?
C11 N P1 129.17(18) . . ?
C11 N P2 126.41(18) . . ?
P1 N P2 103.65(11) . . ?
O1 C1 Mo 178.5(3) . . ?
O2 C2 Mo 177.9(3) . . ?
O3 C3 Mo 172.7(3) . . ?
O4 C4 Mo 171.4(3) . . ?
N C11 C12 115.1(2) . . ?
N C11 H11J 108.5 . . ?
C12 C11 H11J 108.5 . . ?
N C11 H11K 108.5 . . ?
C12 C11 H11K 108.5 . . ?
H11J C11 H11K 107.5 . . ?
C11 C12 H12J 109.5 . . ?
C11 C12 H12K 109.5 . . ?
H12J C12 H12K 109.5 . . ?
C11 C12 H12L 109.5 . . ?
H12J C12 H12L 109.5 . . ?
H12K C12 H12L 109.5 . . ?
C117 C111 C112 123.3(3) . . ?
C117 C111 O11 119.0(2) . . ?
C112 C111 O11 117.5(3) . . ?
C114 C112 C111 117.0(3) . . ?
C114 C112 C113 120.9(3) . . ?
C111 C112 C113 122.1(3) . . ?
C112 C113 H11A 109.5 . . ?
C112 C113 H11B 109.5 . . ?
H11A C113 H11B 109.5 . . ?
C112 C113 H11C 109.5 . . ?
H11A C113 H11C 109.5 . . ?
H11B C113 H11C 109.5 . . ?
C115 C114 C112 121.4(3) . . ?
C115 C114 H11D 119.3 . . ?
C112 C114 H11D 119.3 . . ?
C114 C115 C116 120.2(3) . . ?
C114 C115 H11E 119.9 . . ?
C116 C115 H11E 119.9 . . ?
C115 C116 C117 121.3(3) . . ?
C115 C116 H11F 119.4 . . ?
C117 C116 H11F 119.4 . . ?
C111 C117 C116 116.8(3) . . ?
C111 C117 C118 122.5(3) . . ?
C116 C117 C118 120.6(3) . . ?
C117 C118 H11G 109.5 . . ?
C117 C118 H11H 109.5 . . ?
H11G C118 H11H 109.5 . . ?
C117 C118 H11I 109.5 . . ?
H11G C118 H11I 109.5 . . ?
H11H C118 H11I 109.5 . . ?
C122 C121 C127 122.8(3) . . ?
C122 C121 O12 118.9(3) . . ?
C127 C121 O12 118.1(3) . . ?
C121 C122 C124 117.4(3) . . ?
C121 C122 C123 123.2(3) . . ?
C124 C122 C123 119.4(3) . . ?
C122 C123 H12A 109.5 . . ?
C122 C123 H12B 109.5 . . ?
H12A C123 H12B 109.5 . . ?
C122 C123 H12C 109.5 . . ?
H12A C123 H12C 109.5 . . ?
H12B C123 H12C 109.5 . . ?
C125 C124 C122 120.9(4) . . ?
C125 C124 H12D 119.5 . . ?
C122 C124 H12D 119.5 . . ?
C126 C125 C124 120.4(3) . . ?
C126 C125 H12E 119.8 . . ?
C124 C125 H12E 119.8 . . ?
C125 C126 C127 121.2(4) . . ?
C125 C126 H12F 119.4 . . ?
C127 C126 H12F 119.4 . . ?
C126 C127 C121 117.2(4) . . ?
C126 C127 C128 120.8(3) . . ?
C121 C127 C128 122.0(3) . . ?
C127 C128 H12G 109.5 . . ?
C127 C128 H12H 109.5 . . ?
H12G C128 H12H 109.5 . . ?
C127 C128 H12I 109.5 . . ?
H12G C128 H12I 109.5 . . ?
H12H C128 H12I 109.5 . . ?
C212 C211 C217 123.2(3) . . ?
C212 C211 O21 118.3(3) . . ?
C217 C211 O21 118.3(3) . . ?
C211 C212 C214 117.1(3) . . ?
C211 C212 C213 122.0(3) . . ?
C214 C212 C213 120.9(3) . . ?
C212 C213 H21A 109.5 . . ?
C212 C213 H21B 109.5 . . ?
H21A C213 H21B 109.5 . . ?
C212 C213 H21C 109.5 . . ?
H21A C213 H21C 109.5 . . ?
H21B C213 H21C 109.5 . . ?
C215 C214 C212 121.5(4) . . ?
C215 C214 H21D 119.2 . . ?
C212 C214 H21D 119.2 . . ?
C214 C215 C216 120.2(4) . . ?
C214 C215 H21E 119.9 . . ?
C216 C215 H21E 119.9 . . ?
C215 C216 C217 121.2(4) . . ?
C215 C216 H21F 119.4 . . ?
C217 C216 H21F 119.4 . . ?
C211 C217 C216 116.7(3) . . ?
C211 C217 C218 123.0(3) . . ?
C216 C217 C218 120.2(3) . . ?
C217 C218 H21G 109.5 . . ?
C217 C218 H21H 109.5 . . ?
H21G C218 H21H 109.5 . . ?
C217 C218 H21I 109.5 . . ?
H21G C218 H21I 109.5 . . ?
H21H C218 H21I 109.5 . . ?
C222 C221 C227 123.8(3) . . ?
C222 C221 O22 118.9(3) . . ?
C227 C221 O22 117.1(2) . . ?
C221 C222 C224 116.0(3) . . ?
C221 C222 C223 122.3(3) . . ?
C224 C222 C223 121.6(3) . . ?
C222 C223 H22A 109.5 . . ?
C222 C223 H22B 109.5 . . ?
H22A C223 H22B 109.5 . . ?
C222 C223 H22C 109.5 . . ?
H22A C223 H22C 109.5 . . ?
H22B C223 H22C 109.5 . . ?
C225 C224 C222 121.8(3) . . ?
C225 C224 H22D 119.1 . . ?
C222 C224 H22D 119.1 . . ?
C224 C225 C226 120.4(3) . . ?
C224 C225 H22E 119.8 . . ?
C226 C225 H22E 119.8 . . ?
C225 C226 C227 120.8(3) . . ?
C225 C226 H22F 119.6 . . ?
C227 C226 H22F 119.6 . . ?
C226 C227 C221 117.1(3) . . ?
C226 C227 C228 121.1(3) . . ?
C221 C227 C228 121.8(3) . . ?
C227 C228 H22G 109.5 . . ?
C227 C228 H22H 109.5 . . ?
H22G C228 H22H 109.5 . . ?
C227 C228 H22I 109.5 . . ?
H22G C228 H22I 109.5 . . ?
H22H C228 H22I 109.5 . . ?

loop_
_geom_bond_atom_site_label_1
_geom_bond_atom_site_label_2
_geom_bond_distance
_geom_bond_site_symmetry_2
_geom_bond_publ_flag
Mo C1 2.000(3) . ?
Mo C2 2.009(3) . ?
Mo C3 2.034(3) . ?
Mo C4 2.054(3) . ?
Mo P2 2.4815(7) . ?
Mo P1 2.4841(7) . ?
P1 O11 1.6225(19) . ?
P1 O12 1.6260(19) . ?
P1 N 1.687(2) . ?
P1 P2 2.6534(10) . ?
P2 O22 1.6198(18) . ?
P2 O21 1.6216(19) . ?
P2 N 1.688(2) . ?
O1 C1 1.143(4) . ?
O2 C2 1.140(4) . ?
O3 C3 1.139(4) . ?
O4 C4 1.134(4) . ?
O11 C111 1.413(3) . ?
O12 C121 1.409(3) . ?
O21 C211 1.414(3) . ?
O22 C221 1.412(3) . ?
N C11 1.479(3) . ?
C11 C12 1.510(4) . ?
C11 H11J 0.9700 . ?
C11 H11K 0.9700 . ?
C12 H12J 0.9600 . ?
C12 H12K 0.9600 . ?
C12 H12L 0.9600 . ?
C111 C117 1.387(4) . ?
C111 C112 1.393(4) . ?
C112 C114 1.392(4) . ?
C112 C113 1.497(5) . ?
C113 H11A 0.9600 . ?
C113 H11B 0.9600 . ?
C113 H11C 0.9600 . ?
C114 C115 1.368(5) . ?
C114 H11D 0.9300 . ?
C115 C116 1.375(5) . ?
C115 H11E 0.9300 . ?
C116 C117 1.397(4) . ?
C116 H11F 0.9300 . ?
C117 C118 1.501(5) . ?
C118 H11G 0.9600 . ?
C118 H11H 0.9600 . ?
C118 H11I 0.9600 . ?
C121 C122 1.387(5) . ?
C121 C127 1.396(5) . ?
C122 C124 1.398(4) . ?
C122 C123 1.505(5) . ?
C123 H12A 0.9600 . ?
C123 H12B 0.9600 . ?
C123 H12C 0.9600 . ?
C124 C125 1.373(6) . ?
C124 H12D 0.9300 . ?
C125 C126 1.373(6) . ?
C125 H12E 0.9300 . ?
C126 C127 1.392(5) . ?
C126 H12F 0.9300 . ?
C127 C128 1.499(5) . ?
C128 H12G 0.9600 . ?
C128 H12H 0.9600 . ?
C128 H12I 0.9600 . ?
C211 C212 1.388(5) . ?
C211 C217 1.388(5) . ?
C212 C214 1.390(5) . ?
C212 C213 1.498(5) . ?
C213 H21A 0.9600 . ?
C213 H21B 0.9600 . ?
C213 H21C 0.9600 . ?
C214 C215 1.366(6) . ?
C214 H21D 0.9300 . ?
C215 C216 1.369(6) . ?
C215 H21E 0.9300 . ?
C216 C217 1.404(5) . ?
C216 H21F 0.9300 . ?
C217 C218 1.500(5) . ?
C218 H21G 0.9600 . ?
C218 H21H 0.9600 . ?
C218 H21I 0.9600 . ?
C221 C222 1.385(4) . ?
C221 C227 1.398(4) . ?
C222 C224 1.399(4) . ?
C222 C223 1.501(5) . ?
C223 H22A 0.9600 . ?
C223 H22B 0.9600 . ?
C223 H22C 0.9600 . ?
C224 C225 1.369(5) . ?
C224 H22D 0.9300 . ?
C225 C226 1.373(5) . ?
C225 H22E 0.9300 . ?
C226 C227 1.388(4) . ?
C226 H22F 0.9300 . ?
C227 C228 1.493(4) . ?
C228 H22G 0.9600 . ?
C228 H22H 0.9600 . ?
C228 H22I 0.9600 . ?

loop_
_geom_torsion_atom_site_label_1
_geom_torsion_atom_site_label_2
_geom_torsion_atom_site_label_3
_geom_torsion_atom_site_label_4
_geom_torsion
_geom_torsion_site_symmetry_1
_geom_torsion_site_symmetry_2
_geom_torsion_site_symmetry_3
_geom_torsion_site_symmetry_4
_geom_torsion_publ_flag
C1 Mo P1 O11 -65.88(13) . . . . ?
C2 Mo P1 O11 110.4(4) . . . . ?
C3 Mo P1 O11 20.58(13) . . . . ?
C4 Mo P1 O11 -152.76(13) . . . . ?
P2 Mo P1 O11 114.49(9) . . . . ?
C1 Mo P1 O12 74.32(14) . . . . ?
C2 Mo P1 O12 -109.4(4) . . . . ?
C3 Mo P1 O12 160.77(13) . . . . ?
C4 Mo P1 O12 -12.56(14) . . . . ?
P2 Mo P1 O12 -105.31(10) . . . . ?
C1 Mo P1 N 178.71(12) . . . . ?
C2 Mo P1 N -5.0(4) . . . . ?
C3 Mo P1 N -94.84(12) . . . . ?
C4 Mo P1 N 91.83(12) . . . . ?
P2 Mo P1 N -0.92(8) . . . . ?
C1 Mo P1 P2 179.63(10) . . . . ?
C2 Mo P1 P2 -4.1(4) . . . . ?
C3 Mo P1 P2 -93.92(9) . . . . ?
C4 Mo P1 P2 92.75(9) . . . . ?
C1 Mo P2 O22 113.6(4) . . . . ?
C2 Mo P2 O22 -65.93(13) . . . . ?
C3 Mo P2 O22 -153.10(12) . . . . ?
C4 Mo P2 O22 20.29(13) . . . . ?
P1 Mo P2 O22 115.13(9) . . . . ?
C1 Mo P2 O21 -106.6(4) . . . . ?
C2 Mo P2 O21 73.84(14) . . . . ?
C3 Mo P2 O21 -13.33(13) . . . . ?
C4 Mo P2 O21 160.07(14) . . . . ?
P1 Mo P2 O21 -105.09(10) . . . . ?
C1 Mo P2 N -0.6(4) . . . . ?
C2 Mo P2 N 179.85(12) . . . . ?
C3 Mo P2 N 92.69(11) . . . . ?
C4 Mo P2 N -93.92(13) . . . . ?
P1 Mo P2 N 0.92(8) . . . . ?
C1 Mo P2 P1 -1.5(4) . . . . ?
C2 Mo P2 P1 178.93(10) . . . . ?
C3 Mo P2 P1 91.77(8) . . . . ?
C4 Mo P2 P1 -94.84(10) . . . . ?
O11 P1 P2 O22 140.17(12) . . . . ?
O12 P1 P2 O22 11.00(14) . . . . ?
N P1 P2 O22 68.10(15) . . . . ?
Mo P1 P2 O22 -110.41(9) . . . . ?
O11 P1 P2 O21 11.99(13) . . . . ?
O12 P1 P2 O21 -117.18(13) . . . . ?
N P1 P2 O21 -60.07(15) . . . . ?
Mo P1 P2 O21 121.41(9) . . . . ?
O11 P1 P2 N 72.06(15) . . . . ?
O12 P1 P2 N -57.10(15) . . . . ?
Mo P1 P2 N -178.52(12) . . . . ?
O11 P1 P2 Mo -109.42(9) . . . . ?
O12 P1 P2 Mo 121.41(10) . . . . ?
N P1 P2 Mo 178.52(12) . . . . ?
O12 P1 O11 C111 -144.5(2) . . . . ?
N P1 O11 C111 115.6(2) . . . . ?
Mo P1 O11 C111 6.3(2) . . . . ?
P2 P1 O11 C111 77.5(2) . . . . ?
O11 P1 O12 C121 46.5(3) . . . . ?
N P1 O12 C121 155.5(2) . . . . ?
Mo P1 O12 C121 -100.6(2) . . . . ?
P2 P1 O12 C121 -173.0(2) . . . . ?
O22 P2 O21 C211 46.6(2) . . . . ?
N P2 O21 C211 154.3(2) . . . . ?
Mo P2 O21 C211 -100.6(2) . . . . ?
P1 P2 O21 C211 -172.9(2) . . . . ?
O21 P2 O22 C221 -150.2(2) . . . . ?
N P2 O22 C221 109.2(2) . . . . ?
Mo P2 O22 C221 0.2(2) . . . . ?
P1 P2 O22 C221 72.5(2) . . . . ?
O11 P1 N C11 63.9(2) . . . . ?
O12 P1 N C11 -36.6(2) . . . . ?
Mo P1 N C11 -169.0(2) . . . . ?
P2 P1 N C11 -170.3(3) . . . . ?
O11 P1 N P2 -125.82(11) . . . . ?
O12 P1 N P2 133.68(12) . . . . ?
Mo P1 N P2 1.26(11) . . . . ?
O22 P2 N C11 41.7(2) . . . . ?
O21 P2 N C11 -58.0(2) . . . . ?
Mo P2 N C11 169.4(2) . . . . ?
P1 P2 N C11 170.6(3) . . . . ?
O22 P2 N P1 -128.97(11) . . . . ?
O21 P2 N P1 131.38(12) . . . . ?
Mo P2 N P1 -1.26(11) . . . . ?
C2 Mo C1 O1 -177(100) . . . . ?
C3 Mo C1 O1 -91(12) . . . . ?
C4 Mo C1 O1 98(12) . . . . ?
P2 Mo C1 O1 4(12) . . . . ?
P1 Mo C1 O1 2(12) . . . . ?
C1 Mo C2 O2 166(8) . . . . ?
C3 Mo C2 O2 81(8) . . . . ?
C4 Mo C2 O2 -108(8) . . . . ?
P2 Mo C2 O2 -14(8) . . . . ?
P1 Mo C2 O2 -10(8) . . . . ?
C1 Mo C3 O3 -60(2) . . . . ?
C2 Mo C3 O3 34(2) . . . . ?
C4 Mo C3 O3 -13(3) . . . . ?
P2 Mo C3 O3 134(2) . . . . ?
P1 Mo C3 O3 -161(2) . . . . ?
C1 Mo C4 O4 36(2) . . . . ?
C2 Mo C4 O4 -58(2) . . . . ?
C3 Mo C4 O4 -10(3) . . . . ?
P2 Mo C4 O4 -158(2) . . . . ?
P1 Mo C4 O4 137(2) . . . . ?
P1 N C11 C12 -89.6(3) . . . . ?
P2 N C11 C12 102.1(3) . . . . ?
P1 O11 C111 C117 78.3(3) . . . . ?
P1 O11 C111 C112 -107.4(3) . . . . ?
C117 C111 C112 C114 -1.1(4) . . . . ?
O11 C111 C112 C114 -175.2(2) . . . . ?
C117 C111 C112 C113 177.7(3) . . . . ?
O11 C111 C112 C113 3.6(4) . . . . ?
C111 C112 C114 C115 -2.5(5) . . . . ?
C113 C112 C114 C115 178.7(3) . . . . ?
C112 C114 C115 C116 3.2(5) . . . . ?
C114 C115 C116 C117 -0.2(6) . . . . ?
C112 C111 C117 C116 3.9(4) . . . . ?
O11 C111 C117 C116 177.8(3) . . . . ?
C112 C111 C117 C118 -172.0(3) . . . . ?
O11 C111 C117 C118 2.0(4) . . . . ?
C115 C116 C117 C111 -3.2(5) . . . . ?
C115 C116 C117 C118 172.8(3) . . . . ?
P1 O12 C121 C122 -92.4(3) . . . . ?
P1 O12 C121 C127 92.4(3) . . . . ?
C127 C121 C122 C124 -3.4(4) . . . . ?
O12 C121 C122 C124 -178.4(3) . . . . ?
C127 C121 C122 C123 175.3(3) . . . . ?
O12 C121 C122 C123 0.3(4) . . . . ?
C121 C122 C124 C125 2.3(5) . . . . ?
C123 C122 C124 C125 -176.5(3) . . . . ?
C122 C124 C125 C126 0.0(6) . . . . ?
C124 C125 C126 C127 -1.2(6) . . . . ?
C125 C126 C127 C121 0.1(5) . . . . ?
C125 C126 C127 C128 -179.0(4) . . . . ?
C122 C121 C127 C126 2.3(5) . . . . ?
O12 C121 C127 C126 177.3(3) . . . . ?
C122 C121 C127 C128 -178.7(3) . . . . ?
O12 C121 C127 C128 -3.6(4) . . . . ?
P2 O21 C211 C212 91.3(3) . . . . ?
P2 O21 C211 C217 -94.5(3) . . . . ?
C217 C211 C212 C214 3.2(5) . . . . ?
O21 C211 C212 C214 177.2(3) . . . . ?
C217 C211 C212 C213 -175.8(3) . . . . ?
O21 C211 C212 C213 -1.9(5) . . . . ?
C211 C212 C214 C215 -0.5(5) . . . . ?
C213 C212 C214 C215 178.6(4) . . . . ?
C212 C214 C215 C216 -1.4(6) . . . . ?
C214 C215 C216 C217 0.6(6) . . . . ?
C212 C211 C217 C216 -3.9(5) . . . . ?
O21 C211 C217 C216 -177.8(3) . . . . ?
C212 C211 C217 C218 173.7(3) . . . . ?
O21 C211 C217 C218 -0.3(4) . . . . ?
C215 C216 C217 C211 1.9(5) . . . . ?
C215 C216 C217 C218 -175.8(4) . . . . ?
P2 O22 C221 C222 84.7(3) . . . . ?
P2 O22 C221 C227 -100.7(3) . . . . ?
C227 C221 C222 C224 2.2(4) . . . . ?
O22 C221 C222 C224 176.5(2) . . . . ?
C227 C221 C222 C223 -174.2(3) . . . . ?
O22 C221 C222 C223 0.0(4) . . . . ?
C221 C222 C224 C225 -1.3(5) . . . . ?
C223 C222 C224 C225 175.2(3) . . . . ?
C222 C224 C225 C226 -0.5(6) . . . . ?
C224 C225 C226 C227 1.5(6) . . . . ?
C225 C226 C227 C221 -0.6(5) . . . . ?
C225 C226 C227 C228 179.6(3) . . . . ?
C222 C221 C227 C226 -1.3(4) . . . . ?
O22 C221 C227 C226 -175.6(3) . . . . ?
C222 C221 C227 C228 178.4(3) . . . . ?
O22 C221 C227 C228 4.1(4) . . . . ?
